data_4020709
loop_
_publ_author_name
'Aneta Bogdanova'
'Marc W. Perkovic'
'Vladimir V. Popik'

_publ_section_title
;
 Structure and Photochemistry of
 18-Diazo-1,4,7,10,13,16-hexaoxacyclononadeca-17,19-dione
 and Its Sodium and Potassium Complexes.
 Control of the Ground-State Conformation of 2-Diazo-1,3-dicarbonyl
 Fragment via Host-Guest Complexation
;
_journal_name_full 'Journal of Organic Chemistry'
_journal_page_first 9867
_journal_page_last 9873
_journal_paper_doi 10.1021/jo051594x
_journal_volume 70
_journal_year 2005
_chemical_formula_moiety 'C13 H20 Cl K N2 O12 '
_chemical_formula_sum 'C13 H20 Cl K N2 O12'
_chemical_formula_weight 470.860
_space_group_IT_number 88
_symmetry_cell_setting tetragonal
_symmetry_space_group_name_Hall '-I 4ad'
_symmetry_space_group_name_H-M 'I 41/a :2'
_cell_angle_alpha 90.00
_cell_angle_beta 90.00
_cell_angle_gamma 90.00
_cell_formula_units_Z 16
_cell_length_a 18.068(2)
_cell_length_b 18.068(4)
_cell_length_c 25.243(4)
_cell_measurement_temperature 298
_cell_volume 8241.(2)
_exptl_crystal_density_diffrn 1.518
_cod_depositor_comments
;
The following automatic conversions were performed:
'_symmetry_cell_setting' value 'Tetragonal' changed to 'tetragonal'
according to '/home/saulius/struct/CIF-dictionaries/cif_core.dic'
dictionary named 'cif_core.dic' version 2.4.1 from 2010-06-29.

Automatic conversion script
Id: cif_fix_enum 1527 2010-12-29 10:47:43Z saulius 
;
_cod_original_sg_symbol_H-M 'I 41/a'
_cod_original_formula_sum 'C13 H20 Cl K N2 O12 '
_cod_database_code 4020709

loop_
_symmetry_equiv_pos_as_xyz
+X,+Y,+Z
-X,-Y,-Z
'-X+ 1/2,-Y+ 1/2,-Z+ 1/2'
'+X+ 1/2,+Y+ 1/2,+Z+ 1/2'
'-X,-Y+ 1/2,+Z'
'+X,+Y+ 1/2,-Z'
'+X+ 1/2,+Y,-Z+ 1/2'
'-X+ 1/2,-Y,+Z+ 1/2'
'-Y+ 3/4,+X+ 1/4,+Z+ 1/4'
'+Y+ 3/4,-X+ 1/4,-Z+ 1/4'
'+Y+ 1/4,-X+ 3/4,-Z+ 3/4'
'-Y+ 1/4,+X+ 3/4,+Z+ 3/4'
'+Y+ 1/4,-X+ 1/4,+Z+ 1/4'
'-Y+ 1/4,+X+ 1/4,-Z+ 1/4'
'-Y+ 3/4,+X+ 3/4,-Z+ 3/4'
'+Y+ 3/4,-X+ 3/4,+Z+ 3/4'

loop_
_atom_site_label
_atom_site_type_symbol
_atom_site_fract_x
_atom_site_fract_y
_atom_site_fract_z
_atom_site_U_iso_or_equiv
_atom_site_adp_type
_atom_site_occupancy
_atom_site_symmetry_multiplicity
_atom_site_calc_flag
_atom_site_refinement_flags
_atom_site_disorder_assembly
_atom_site_disorder_group
C1 C 0.4596(3) 0.1608(3) 0.2309(2) 0.0504(12) Uani 1 1 d . . .
C2 C 0.3809(3) 0.1791(3) 0.2293(2) 0.0500(12) Uani 1 1 d . . .
C3 C 0.2788(3) 0.2084(3) 0.1728(2) 0.0567(13) Uani 1 1 d . . .
C4 C 0.2216(3) 0.1487(3) 0.1770(2) 0.0591(13) Uani 1 1 d . . .
C5 C 0.1779(3) 0.0434(3) 0.1296(2) 0.0642(14) Uani 1 1 d . . .
C6 C 0.1925(3) 0.0003(3) 0.0808(2) 0.0629(14) Uani 1 1 d . . .
C7 C 0.2787(4) -0.0813(3) 0.0396(2) 0.0715(17) Uani 1 1 d . . .
C8 C 0.3499(4) -0.1216(4) 0.0497(3) 0.084(2) Uani 1 1 d . . .
C9 C 0.4795(4) -0.0985(4) 0.0680(2) 0.0782(18) Uani 1 1 d . . .
C10 C 0.5383(4) -0.0434(4) 0.0594(2) 0.0753(18) Uani 1 1 d . . .
C11 C 0.5740(3) 0.0760(4) 0.0890(2) 0.0697(16) Uani 1 1 d . . .
C12 C 0.5445(3) 0.1521(4) 0.0977(2) 0.0719(17) Uani 1 1 d . . .
C13 C 0.5179(3) 0.1549(3) 0.1919(2) 0.0557(13) Uani 1 1 d . . .
K1 K 0.37475(6) 0.04967(7) 0.11517(6) 0.0686(4) Uani 1 1 d . . .
N1 N 0.4845(3) 0.1549(3) 0.2803(2) 0.0676(13) Uani 1 1 d . . .
N2 N 0.5046(4) 0.1482(4) 0.3215(3) 0.105(2) Uani 1 1 d . . .
O1 O 0.35389(17) 0.18034(19) 0.17940(14) 0.0536(9) Uani 1 1 d . . .
O2 O 0.23324(19) 0.0984(2) 0.13461(14) 0.0586(9) Uani 1 1 d . . .
O3 O 0.2600(2) -0.03967(19) 0.08654(13) 0.0600(9) Uani 1 1 d . . .
O4 O 0.4091(2) -0.0685(2) 0.05060(15) 0.0652(10) Uani 1 1 d . . .
O5 O 0.5159(2) 0.0259(2) 0.08307(15) 0.0693(11) Uani 1 1 d . . .
O6 O 0.49124(19) 0.1532(2) 0.14195(15) 0.0615(10) Uani 1 1 d . . .
O7 O 0.58285(19) 0.1515(2) 0.20281(17) 0.0716(11) Uani 1 1 d . . .
O8 O 0.3450(2) 0.1921(2) 0.26846(15) 0.0639(10) Uani 1 1 d . . .
O9 O 0.3676(5) -0.0028(6) 0.2282(5) 0.203(4) Uani 1 1 d . . .
O10 O 0.4798(3) -0.0171(4) 0.2721(3) 0.133(2) Uani 1 1 d . . .
O11 O 0.4466(4) -0.0930(7) 0.2009(3) 0.209(5) Uani 1 1 d . . .
O12 O 0.3821(7) -0.0973(6) 0.2783(3) 0.215(5) Uani 1 1 d . . .
Cl1 Cl 0.42340(9) -0.05537(9) 0.24478(6) 0.0749(5) Uani 1 1 d . . .
H3A H 0.2643 0.2464 0.1987 0.068 Uiso 1 1 d R . .
H3B H 0.2783 0.2328 0.1396 0.068 Uiso 1 1 d R . .
H4A H 0.2226 0.1202 0.2139 0.071 Uiso 1 1 d R . .
H4B H 0.1776 0.1870 0.1792 0.071 Uiso 1 1 d R . .
H5A H 0.1670 0.0230 0.1642 0.077 Uiso 1 1 d R . .
H5B H 0.1234 0.0707 0.1314 0.077 Uiso 1 1 d R . .
H6A H 0.1497 -0.0378 0.0759 0.075 Uiso 1 1 d R . .
H6B H 0.1939 0.0270 0.0480 0.075 Uiso 1 1 d R . .
H7A H 0.2309 -0.1236 0.0267 0.086 Uiso 1 1 d R . .
H7B H 0.2746 -0.0425 -0.0004 0.086 Uiso 1 1 d R . .
H8A H 0.3593 -0.1581 0.0215 0.101 Uiso 1 1 d R . .
H8B H 0.3570 -0.1407 0.0872 0.101 Uiso 1 1 d R . .
H10A H 0.5416 -0.0300 0.0136 0.090 Uiso 1 1 d R . .
H10B H 0.5826 -0.0689 0.0811 0.090 Uiso 1 1 d R . .
H11A H 0.6007 0.0746 0.1191 0.084 Uiso 1 1 d R . .
H11B H 0.6076 0.0692 0.0546 0.084 Uiso 1 1 d R . .
H12A H 0.5899 0.1855 0.0969 0.086 Uiso 1 1 d R . .
H12B H 0.5070 0.1759 0.0671 0.086 Uiso 1 1 d R . .

loop_
_atom_site_aniso_label
_atom_site_aniso_U_11
_atom_site_aniso_U_22
_atom_site_aniso_U_33
_atom_site_aniso_U_23
_atom_site_aniso_U_13
_atom_site_aniso_U_12
C1 0.047(3) 0.050(3) 0.054(3) -0.010(2) -0.002(2) 0.006(2)
C2 0.051(3) 0.041(3) 0.057(3) -0.009(2) 0.002(2) 0.000(2)
C3 0.050(3) 0.051(3) 0.070(3) -0.009(3) 0.002(2) 0.013(2)
C4 0.053(3) 0.062(3) 0.063(3) -0.010(3) 0.006(2) 0.006(3)
C5 0.048(3) 0.064(3) 0.080(4) -0.001(3) 0.007(3) -0.008(3)
C6 0.067(3) 0.058(3) 0.064(3) 0.005(3) -0.012(3) -0.016(3)
C7 0.083(4) 0.073(4) 0.059(3) -0.023(3) 0.016(3) -0.019(3)
C8 0.114(6) 0.062(4) 0.076(4) -0.019(3) 0.031(4) -0.011(4)
C9 0.091(5) 0.084(4) 0.060(4) 0.007(3) 0.005(3) 0.031(4)
C10 0.075(4) 0.091(4) 0.061(3) -0.008(3) 0.002(3) 0.043(4)
C11 0.051(3) 0.100(5) 0.058(3) -0.013(3) 0.008(3) 0.003(3)
C12 0.051(3) 0.096(4) 0.069(4) 0.005(3) 0.028(3) 0.000(3)
C13 0.047(3) 0.050(3) 0.070(4) -0.013(2) 0.001(3) -0.003(2)
K1 0.0506(7) 0.0716(8) 0.0837(9) -0.0316(7) 0.0072(6) -0.0006(6)
N1 0.066(3) 0.072(3) 0.064(3) -0.016(3) -0.006(3) 0.004(2)
N2 0.095(4) 0.146(6) 0.075(4) -0.013(4) -0.016(4) 0.023(4)
O1 0.0432(18) 0.058(2) 0.060(2) -0.0120(17) 0.0034(15) 0.0091(15)
O2 0.052(2) 0.058(2) 0.065(2) -0.0132(17) 0.0053(17) -0.0048(17)
O3 0.073(2) 0.054(2) 0.053(2) -0.0023(16) 0.0047(18) -0.0081(18)
O4 0.078(3) 0.054(2) 0.063(2) -0.0024(17) 0.009(2) 0.0068(19)
O5 0.061(2) 0.082(3) 0.065(2) -0.015(2) 0.0104(18) 0.020(2)
O6 0.0459(19) 0.075(2) 0.064(2) -0.0098(19) 0.0106(17) 0.0035(17)
O7 0.038(2) 0.084(3) 0.093(3) -0.018(2) -0.0027(19) 0.0031(17)
O8 0.056(2) 0.073(2) 0.063(2) -0.0167(19) 0.0132(18) 0.0083(18)
O9 0.146(7) 0.198(8) 0.264(12) -0.002(8) -0.036(7) 0.041(6)
O10 0.108(4) 0.131(5) 0.162(6) -0.036(4) -0.013(4) -0.036(4)
O11 0.113(5) 0.386(14) 0.127(6) -0.135(8) 0.042(4) -0.044(7)
O12 0.304(12) 0.209(9) 0.132(6) -0.024(6) 0.078(7) -0.150(9)
Cl1 0.0677(9) 0.0892(11) 0.0678(9) -0.0134(8) 0.0176(7) -0.0148(8)

loop_
_geom_bond_atom_site_label_1
_geom_bond_atom_site_label_2
_geom_bond_distance
_geom_bond_site_symmetry_2
_geom_bond_publ_flag
C1 N1 1.331(7) . ?
C1 C13 1.446(7) . ?
C1 C2 1.459(7) . ?
C2 O8 1.206(6) . ?
C2 O1 1.350(6) . ?
C3 O1 1.458(6) . ?
C3 C4 1.498(7) . ?
C4 O2 1.419(6) . ?
C5 O2 1.416(6) . ?
C5 C6 1.481(8) . ?
C6 O3 1.425(7) . ?
C6 K1 3.521(6) . ?
C7 O3 1.444(6) . ?
C7 C8 1.499(10) . ?
C7 K1 3.501(6) . ?
C8 O4 1.437(8) . ?
C8 K1 3.537(6) . ?
C9 O4 1.450(7) . ?
C9 C10 1.472(10) . ?
C9 K1 3.488(6) . ?
C10 O5 1.445(7) . ?
C11 O5 1.393(7) . ?
C11 C12 1.492(9) . ?
C12 O6 1.475(6) . ?
C13 O7 1.207(6) . ?
C13 O6 1.350(7) . ?
K1 O12 2.697(7) 7_444 ?
K1 O5 2.710(4) . ?
K1 O3 2.725(4) . ?
K1 O2 2.748(4) . ?
K1 O4 2.757(4) . ?
K1 O1 2.889(3) . ?
K1 O6 2.896(4) . ?
K1 O9 3.010(12) . ?
N1 N2 1.108(7) . ?
O9 Cl1 1.447(9) . ?
O10 Cl1 1.412(6) . ?
O11 Cl1 1.365(7) . ?
O12 Cl1 1.359(7) . ?
O12 K1 2.697(7) 4 ?
C3 H3A 0.9844 . ?
C3 H3B 0.9474 . ?
C4 H4A 1.0657 . ?
C4 H4B 1.0552 . ?
C5 H5A 0.9669 . ?
C5 H5B 1.1023 . ?
C6 H6A 1.0412 . ?
C6 H6B 0.9592 . ?
C7 H7A 1.1972 . ?
C7 H7B 1.2302 . ?
C8 H8A 0.9837 . ?
C8 H8B 1.0179 . ?
C10 H10A 1.1826 . ?
C10 H10B 1.0739 . ?
C11 H11A 0.9011 . ?
C11 H11B 1.0660 . ?
C12 H12A 1.0191 . ?
C12 H12B 1.1121 . ?
